data_1556839
loop_
_publ_author_name
'Scheidl, K. S.'
'Effenberger, H. S.'
'Yagi, T.'
'Momma, K.'
'Miletich, Ronald'

_publ_section_title
;
 The hydrocarbon-bearing clathrasil chibaite and its host-guest structure
 at low temperature.
;
_journal_issue 'Pt 5'
_journal_name_full IUCrJ
_journal_page_first 595
_journal_page_last 607
_journal_paper_doi 10.1107/S2052252518009107
_journal_volume 5
_journal_year 2018
_chemical_formula_moiety '0.01(C46.82 Na1 O272 Si136), 0.16(C1)'
_chemical_formula_sum 'C0.26 Na0.01 O2 Si'
_chemical_formula_weight 63.35
_space_group_crystal_system cubic
_space_group_IT_number 227
_space_group_name_Hall '-F 4vw 2vw 3'
_space_group_name_H-M_alt 'F d -3 m :2'
_audit_creation_date 2018-03-22
_audit_creation_method
;
Olex2 1.2
(compiled 2017.03.28 svn.r3405 for OlexSys, GUI svn.r5337)
;
_cell_angle_alpha 90
_cell_angle_beta 90
_cell_angle_gamma 90
_cell_formula_units_Z 136
_cell_length_a 19.3944(15)
_cell_length_b 19.3944(15)
_cell_length_c 19.3944(15)
_cell_measurement_reflns_used 31876
_cell_measurement_temperature 200(2)
_cell_measurement_theta_max 67
_cell_measurement_theta_min 3
_cell_volume 7295.1(10)
_computing_molecular_graphics 'Olex2 (Dolomanov et al., 2009)'
_computing_publication_material 'Olex2 (Dolomanov et al., 2009)'
_computing_structure_refinement 'ShelXL (Sheldrick, 2015)'
_diffrn_ambient_temperature 200(2)
_diffrn_measured_fraction_theta_full 0.994
_diffrn_measured_fraction_theta_max 0.990
_diffrn_measurement_device_type StoeStadiVari
_diffrn_radiation_type MoK\a
_diffrn_radiation_wavelength 0.71073
_diffrn_reflns_av_R_equivalents 0.2544
_diffrn_reflns_av_unetI/netI 0.0355
_diffrn_reflns_Laue_measured_fraction_full 0.994
_diffrn_reflns_Laue_measured_fraction_max 0.990
_diffrn_reflns_limit_h_max 30
_diffrn_reflns_limit_h_min -29
_diffrn_reflns_limit_k_max 29
_diffrn_reflns_limit_k_min -29
_diffrn_reflns_limit_l_max 29
_diffrn_reflns_limit_l_min -14
_diffrn_reflns_number 30560
_diffrn_reflns_point_group_measured_fraction_full 0.994
_diffrn_reflns_point_group_measured_fraction_max 0.990
_diffrn_reflns_theta_full 25.242
_diffrn_reflns_theta_max 33.346
_diffrn_reflns_theta_min 2.971
_exptl_absorpt_coefficient_mu 0.706
_exptl_crystal_density_diffrn 1.961
_exptl_crystal_description platelet
_exptl_crystal_F_000 4301
_refine_diff_density_max 1.190
_refine_diff_density_min -5.470
_refine_diff_density_rms 0.313
_refine_ls_extinction_coef 0.0013(3)
_refine_ls_extinction_expression Fc^*^=kFc[1+0.001xFc^2^\l^3^/sin(2\q)]^-1/4^
_refine_ls_extinction_method SHELXL
_refine_ls_goodness_of_fit_ref 1.287
_refine_ls_hydrogen_treatment undef
_refine_ls_matrix_type full
_refine_ls_number_parameters 44
_refine_ls_number_reflns 720
_refine_ls_number_restraints 0
_refine_ls_restrained_S_all 1.287
_refine_ls_R_factor_all 0.2041
_refine_ls_R_factor_gt 0.1998
_refine_ls_shift/su_max 0.000
_refine_ls_shift/su_mean 0.000
_refine_ls_structure_factor_coef Fsqd
_refine_ls_weighting_details
;
 w=1/[\s^2^(Fo^2^)+1620.0000P]
 where P=(Fo^2^+2Fc^2^)/3
;
_refine_ls_weighting_scheme calc
_refine_ls_wR_factor_gt 0.3773
_refine_ls_wR_factor_ref 0.3790
_reflns_Friedel_coverage 0.000
_reflns_number_gt 699
_reflns_number_total 720
_reflns_threshold_expression 'I > 2\s(I)'
_cod_data_source_file lt5009.cif
_cod_data_source_block 200k_cubic
_cod_original_cell_volume 7295.1(17)
_cod_original_sg_symbol_H-M 'F d -3 m'
_cod_database_code 1556839
_shelxl_version_number 2012-9
_shelx_space_group_comment
;
The symmetry employed for this shelxl refinement is uniquely defined
by the following loop, which should always be used as a source of
symmetry information in preference to the above space-group names.
They are only intended as comments.
;
_olex2_refinement_description
;
1. Others
 Fixed Uiso: Na(0.05) C2B(0.05) C2C(0.05) C2D(0.05) C2E(0.05)
;
_olex2_submission_special_instructions 'No special instructions were received'

loop_
_space_group_symop_operation_xyz
'x, y, z'
'-y, x+1/4, z+1/4'
'-x+1/4, -y+1/4, z'
'y+1/4, -x, z+1/4'
'x+1/4, -z, y+1/4'
'x, -y+1/4, -z+1/4'
'x+1/4, z+1/4, -y'
'z+1/4, y+1/4, -x'
'-x+1/4, y, -z+1/4'
'-z, y+1/4, x+1/4'
'z, x, y'
'y, z, x'
'-y+1/4, -z+1/4, x'
'z, -x+1/4, -y+1/4'
'-y+1/4, z, -x+1/4'
'-z+1/4, -x+1/4, y'
'-z+1/4, x, -y+1/4'
'y, -z+1/4, -x+1/4'
'y+1/4, x+1/4, -z'
'-y, -x, -z'
'-x, z+1/4, y+1/4'
'-x, -z, -y'
'z+1/4, -y, x+1/4'
'-z, -y, -x'
'x, y+1/2, z+1/2'
'-y, x+3/4, z+3/4'
'-x+1/4, -y+3/4, z+1/2'
'y+1/4, -x+1/2, z+3/4'
'x+1/4, -z+1/2, y+3/4'
'x, -y+3/4, -z+3/4'
'x+1/4, z+3/4, -y+1/2'
'z+1/4, y+3/4, -x+1/2'
'-x+1/4, y+1/2, -z+3/4'
'-z, y+3/4, x+3/4'
'z, x+1/2, y+1/2'
'y, z+1/2, x+1/2'
'-y+1/4, -z+3/4, x+1/2'
'z, -x+3/4, -y+3/4'
'-y+1/4, z+1/2, -x+3/4'
'-z+1/4, -x+3/4, y+1/2'
'-z+1/4, x+1/2, -y+3/4'
'y, -z+3/4, -x+3/4'
'y+1/4, x+3/4, -z+1/2'
'-y, -x+1/2, -z+1/2'
'-x, z+3/4, y+3/4'
'-x, -z+1/2, -y+1/2'
'z+1/4, -y+1/2, x+3/4'
'-z, -y+1/2, -x+1/2'
'x+1/2, y, z+1/2'
'-y+1/2, x+1/4, z+3/4'
'-x+3/4, -y+1/4, z+1/2'
'y+3/4, -x, z+3/4'
'x+3/4, -z, y+3/4'
'x+1/2, -y+1/4, -z+3/4'
'x+3/4, z+1/4, -y+1/2'
'z+3/4, y+1/4, -x+1/2'
'-x+3/4, y, -z+3/4'
'-z+1/2, y+1/4, x+3/4'
'z+1/2, x, y+1/2'
'y+1/2, z, x+1/2'
'-y+3/4, -z+1/4, x+1/2'
'z+1/2, -x+1/4, -y+3/4'
'-y+3/4, z, -x+3/4'
'-z+3/4, -x+1/4, y+1/2'
'-z+3/4, x, -y+3/4'
'y+1/2, -z+1/4, -x+3/4'
'y+3/4, x+1/4, -z+1/2'
'-y+1/2, -x, -z+1/2'
'-x+1/2, z+1/4, y+3/4'
'-x+1/2, -z, -y+1/2'
'z+3/4, -y, x+3/4'
'-z+1/2, -y, -x+1/2'
'x+1/2, y+1/2, z'
'-y+1/2, x+3/4, z+1/4'
'-x+3/4, -y+3/4, z'
'y+3/4, -x+1/2, z+1/4'
'x+3/4, -z+1/2, y+1/4'
'x+1/2, -y+3/4, -z+1/4'
'x+3/4, z+3/4, -y'
'z+3/4, y+3/4, -x'
'-x+3/4, y+1/2, -z+1/4'
'-z+1/2, y+3/4, x+1/4'
'z+1/2, x+1/2, y'
'y+1/2, z+1/2, x'
'-y+3/4, -z+3/4, x'
'z+1/2, -x+3/4, -y+1/4'
'-y+3/4, z+1/2, -x+1/4'
'-z+3/4, -x+3/4, y'
'-z+3/4, x+1/2, -y+1/4'
'y+1/2, -z+3/4, -x+1/4'
'y+3/4, x+3/4, -z'
'-y+1/2, -x+1/2, -z'
'-x+1/2, z+3/4, y+1/4'
'-x+1/2, -z+1/2, -y'
'z+3/4, -y+1/2, x+1/4'
'-z+1/2, -y+1/2, -x'
'-x, -y, -z'
'y, -x-1/4, -z-1/4'
'x-1/4, y-1/4, -z'
'-y-1/4, x, -z-1/4'
'-x-1/4, z, -y-1/4'
'-x, y-1/4, z-1/4'
'-x-1/4, -z-1/4, y'
'-z-1/4, -y-1/4, x'
'x-1/4, -y, z-1/4'
'z, -y-1/4, -x-1/4'
'-z, -x, -y'
'-y, -z, -x'
'y-1/4, z-1/4, -x'
'-z, x-1/4, y-1/4'
'y-1/4, -z, x-1/4'
'z-1/4, x-1/4, -y'
'z-1/4, -x, y-1/4'
'-y, z-1/4, x-1/4'
'-y-1/4, -x-1/4, z'
'y, x, z'
'x, -z-1/4, -y-1/4'
'x, z, y'
'-z-1/4, y, -x-1/4'
'z, y, x'
'-x, -y+1/2, -z+1/2'
'y, -x+1/4, -z+1/4'
'x-1/4, y+1/4, -z+1/2'
'-y-1/4, x+1/2, -z+1/4'
'-x-1/4, z+1/2, -y+1/4'
'-x, y+1/4, z+1/4'
'-x-1/4, -z+1/4, y+1/2'
'-z-1/4, -y+1/4, x+1/2'
'x-1/4, -y+1/2, z+1/4'
'z, -y+1/4, -x+1/4'
'-z, -x+1/2, -y+1/2'
'-y, -z+1/2, -x+1/2'
'y-1/4, z+1/4, -x+1/2'
'-z, x+1/4, y+1/4'
'y-1/4, -z+1/2, x+1/4'
'z-1/4, x+1/4, -y+1/2'
'z-1/4, -x+1/2, y+1/4'
'-y, z+1/4, x+1/4'
'-y-1/4, -x+1/4, z+1/2'
'y, x+1/2, z+1/2'
'x, -z+1/4, -y+1/4'
'x, z+1/2, y+1/2'
'-z-1/4, y+1/2, -x+1/4'
'z, y+1/2, x+1/2'
'-x+1/2, -y, -z+1/2'
'y+1/2, -x-1/4, -z+1/4'
'x+1/4, y-1/4, -z+1/2'
'-y+1/4, x, -z+1/4'
'-x+1/4, z, -y+1/4'
'-x+1/2, y-1/4, z+1/4'
'-x+1/4, -z-1/4, y+1/2'
'-z+1/4, -y-1/4, x+1/2'
'x+1/4, -y, z+1/4'
'z+1/2, -y-1/4, -x+1/4'
'-z+1/2, -x, -y+1/2'
'-y+1/2, -z, -x+1/2'
'y+1/4, z-1/4, -x+1/2'
'-z+1/2, x-1/4, y+1/4'
'y+1/4, -z, x+1/4'
'z+1/4, x-1/4, -y+1/2'
'z+1/4, -x, y+1/4'
'-y+1/2, z-1/4, x+1/4'
'-y+1/4, -x-1/4, z+1/2'
'y+1/2, x, z+1/2'
'x+1/2, -z-1/4, -y+1/4'
'x+1/2, z, y+1/2'
'-z+1/4, y, -x+1/4'
'z+1/2, y, x+1/2'
'-x+1/2, -y+1/2, -z'
'y+1/2, -x+1/4, -z-1/4'
'x+1/4, y+1/4, -z'
'-y+1/4, x+1/2, -z-1/4'
'-x+1/4, z+1/2, -y-1/4'
'-x+1/2, y+1/4, z-1/4'
'-x+1/4, -z+1/4, y'
'-z+1/4, -y+1/4, x'
'x+1/4, -y+1/2, z-1/4'
'z+1/2, -y+1/4, -x-1/4'
'-z+1/2, -x+1/2, -y'
'-y+1/2, -z+1/2, -x'
'y+1/4, z+1/4, -x'
'-z+1/2, x+1/4, y-1/4'
'y+1/4, -z+1/2, x-1/4'
'z+1/4, x+1/4, -y'
'z+1/4, -x+1/2, y-1/4'
'-y+1/2, z+1/4, x-1/4'
'-y+1/4, -x+1/4, z'
'y+1/2, x+1/2, z'
'x+1/2, -z+1/4, -y-1/4'
'x+1/2, z+1/2, y'
'-z+1/4, y+1/2, -x-1/4'
'z+1/2, y+1/2, x'

loop_
_atom_site_label
_atom_site_type_symbol
_atom_site_fract_x
_atom_site_fract_y
_atom_site_fract_z
_atom_site_U_iso_or_equiv
_atom_site_adp_type
_atom_site_occupancy
_atom_site_site_symmetry_order
_atom_site_calc_flag
_atom_site_refinement_flags_posn
_atom_site_refinement_flags_adp
_atom_site_refinement_flags_occupancy
Si1 Si 0.06776(19) 0.06776(19) 0.3692(2) 0.0287(13) Uani 1 2 d S T P
Si2 Si 0.21638(17) 0.21638(17) 0.21638(17) 0.0119(12) Uani 1 6 d S T P
Si3 Si 0.1250 0.1250 0.1250 0.015(2) Uani 1 24 d S T P
O1 O 0.0000 0.3443(8) -0.3443(8) 0.075(6) Uani 1 2 d S T P
O2 O 0.1999(10) 0.1999(10) 0.2936(10) 0.105(9) Uani 1 2 d S T P
O3 O 0.3745(14) 0.1250 0.1250 0.054(6) Uani 1 4 d S T P
O4 O 0.1717(7) 0.1717(7) 0.1717(7) 0.108(16) Uani 1 6 d S T P
Na Na 0.5000 0.5000 0.5000 0.050 Uiso 0.06(5) 12 d S T P
C1 C 0.0000 0.0000 0.0000 0.041(11) Uani 1 12 d S T P
C2B C 0.401(7) 0.401(7) 0.401(7) 0.050 Uiso 0.19(17) 6 d S T P
C2C C 0.357(6) 0.357(6) 0.284(9) 0.050 Uiso 0.14(6) 2 d S T P
C2D C 0.359(6) 0.359(6) 0.432(11) 0.050 Uiso 0.15(7) 2 d S T P
C2E C 0.324(4) 0.324(4) 0.352(6) 0.050 Uiso 0.20(5) 2 d S T P

loop_
_atom_site_aniso_label
_atom_site_aniso_U_11
_atom_site_aniso_U_22
_atom_site_aniso_U_33
_atom_site_aniso_U_23
_atom_site_aniso_U_13
_atom_site_aniso_U_12
Si1 0.0377(18) 0.0377(18) 0.0109(18) -0.0067(12) -0.0067(12) 0.0171(18)
Si2 0.0119(12) 0.0119(12) 0.0119(12) -0.0020(11) -0.0020(11) -0.0020(11)
Si3 0.015(2) 0.015(2) 0.015(2) 0.000 0.000 0.000
O1 0.053(10) 0.085(9) 0.085(9) -0.023(10) -0.018(6) -0.018(6)
O2 0.141(14) 0.141(14) 0.033(9) 0.038(8) 0.038(8) 0.012(16)
O3 0.076(16) 0.043(7) 0.043(7) 0.002(10) 0.000 0.000
O4 0.108(16) 0.108(16) 0.108(16) -0.055(10) -0.055(10) -0.055(10)
C1 0.041(11) 0.041(11) 0.041(11) 0.000(12) 0.000(12) 0.000(12)

loop_
_atom_type_symbol
_atom_type_description
_atom_type_scat_dispersion_real
_atom_type_scat_dispersion_imag
_atom_type_scat_source
C C 0.0033 0.0016 'International Tables Vol C Tables 4.2.6.8 and 6.1.1.4'
O O 0.0106 0.0060 'International Tables Vol C Tables 4.2.6.8 and 6.1.1.4'
Si Si 0.0817 0.0704 'International Tables Vol C Tables 4.2.6.8 and 6.1.1.4'
Na Na 0.0362 0.0249 'International Tables Vol C Tables 4.2.6.8 and 6.1.1.4'

loop_
_geom_angle_atom_site_label_1
_geom_angle_atom_site_label_2
_geom_angle_atom_site_label_3
_geom_angle
_geom_angle_site_symmetry_1
_geom_angle_site_symmetry_3
O1 Si1 O1 110.1(15) 102_556 52_455
O1 Si1 Na 96.69(19) 52_455 75
O1 Si1 Na 55.1(8) 52_455 73_445
O1 Si1 Na 96.69(19) 102_556 75
O1 Si1 Na 55.1(8) 102_556 73_445
O2 Si1 O1 108.3(7) 3 102_556
O2 Si1 O1 108.3(7) 3 52_455
O2 Si1 O3 112.0(15) 3 176
O2 Si1 Na 135.1(12) 3 75
O2 Si1 Na 125.5(12) 3 73_445
O3 Si1 O1 109.1(6) 176 52_455
O3 Si1 O1 109.1(6) 176 102_556
O3 Si1 Na 122.5(10) 176 73_445
O3 Si1 Na 23.2(10) 176 75
Na Si1 Na 99.33(9) 73_445 75
O2 Si2 O2 110.5(11) 12 .
O2 Si2 O2 110.5(11) 11 .
O2 Si2 O2 110.5(11) 11 12
O2 Si2 Na 96.5(9) 11 52_464
O2 Si2 Na 96.5(9) 11 75
O2 Si2 Na 26.3(11) . 75
O2 Si2 Na 96.5(9) . 26_644
O2 Si2 Na 96.5(9) . 52_464
O2 Si2 Na 96.5(9) 12 75
O2 Si2 Na 96.5(9) 12 26_644
O2 Si2 Na 26.4(11) 12 52_464
O2 Si2 Na 26.4(11) 11 26_644
O4 Si2 O2 108.4(11) . .
O4 Si2 O2 108.4(11) . 12
O4 Si2 O2 108.4(11) . 11
O4 Si2 Na 134.78(4) . 26_644
O4 Si2 Na 134.78(4) . 75
O4 Si2 Na 134.78(4) . 52_464
Na Si2 Na 75.86(7) 52_464 26_644
Na Si2 Na 75.86(7) 52_464 75
Na Si2 Na 75.86(7) 26_644 75
O4 Si3 O4 109.471(2) 148 3
O4 Si3 O4 109.471(3) 148 .
O4 Si3 O4 109.471(1) 3 122
O4 Si3 O4 109.471(4) 122 .
O4 Si3 O4 109.471(2) 3 .
O4 Si3 O4 109.471(1) 148 122
Si1 O1 Si1 170.2(15) 42_554 2_554
Si1 O1 Na 94.9(8) 42_554 74_544
Si1 O1 Na 94.9(8) 2_554 74_544
Si1 O2 Si2 179(2) 3 .
Si1 O2 Na 37.2(9) 3 75
Si2 O2 Na 144.2(14) . 75
Si1 O3 Si1 173(2) 11 130
Si1 O3 Na 148.4(13) 11 26_644
Si1 O3 Na 39.1(7) 130 26_644
Si1 O3 Na 39.1(7) 11 25_544
Si1 O3 Na 148.4(13) 130 25_544
Na O3 Na 109.3(6) 26_644 25_544
Si2 O4 Si3 180(3) . .
Si1 Na Si1 119.972(5) 73 60
Si1 Na Si1 180.00(12) 156_565 60
Si1 Na Si1 60.028(5) 169_556 60
Si1 Na Si1 119.972(5) 169_556 131_655
Si1 Na Si1 60.028(5) 73 131_655
Si1 Na Si1 60.028(5) 169_556 35
Si1 Na Si1 119.972(5) 73 35
Si1 Na Si1 60.028(5) 60 131_655
Si1 Na Si1 60.028(5) 156_565 35
Si1 Na Si1 180.0 73 169_556
Si1 Na Si1 180.0 131_655 35
Si1 Na Si1 119.972(5) 60 35
Si1 Na Si1 60.028(5) 73 156_565
Si1 Na Si1 119.972(5) 169_556 156_565
Si1 Na Si1 119.972(5) 156_565 131_655
Si1 Na C2D 85.3(19) 156_565 171_556
Si1 Na C2D 85.3(19) 35 101_656
Si1 Na C2D 85.3(19) 131_655 5_565
Si1 Na C2D 102(4) 169_556 171_556
Si1 Na C2D 102(4) 156_565 5_565
Si1 Na C2D 78(4) 60 5_565
Si1 Na C2D 78(4) 73 171_556
Si1 Na C2D 85.3(19) 131_655 171_556
Si1 Na C2D 94.7(19) 169_556 101_656
Si1 Na C2D 85.3(19) 169_556 5_565
Si1 Na C2D 78(4) 156_565 101_656
Si1 Na C2D 94.7(19) 35 171_556
Si1 Na C2D 102(4) 60 101_656
Si1 Na C2D 94.7(19) 35 5_565
Si1 Na C2D 94.7(19) 131_655 101_656
Si1 Na C2D 85.3(19) 73 101_656
Si1 Na C2D 94.7(19) 73 5_565
Si1 Na C2D 94.7(19) 60 171_556
O1 Na Si1 90.000(1) 78 131_655
O1 Na Si1 149.986(3) 28 35
O1 Na Si1 149.986(2) 28 169_556
O1 Na Si1 149.986(3) 124_655 131_655
O1 Na Si1 90.000(1) 56 169_556
O1 Na Si1 30.014(3) 28 131_655
O1 Na Si1 149.986(3) 78 156_565
O1 Na Si1 149.986(3) 152_565 35
O1 Na Si1 90.0 124_655 60
O1 Na Si1 30.014(2) 56 35
O1 Na Si1 90.0 28 60
O1 Na Si1 90.0 174_556 35
O1 Na Si1 30.014(3) 152_565 131_655
O1 Na Si1 30.014(3) 174_556 73
O1 Na Si1 90.000(1) 152_565 73
O1 Na Si1 149.986(3) 56 131_655
O1 Na Si1 90.0 56 73
O1 Na Si1 90.0 78 35
O1 Na Si1 90.0 152_565 169_556
O1 Na Si1 30.014(2) 152_565 60
O1 Na Si1 149.986(3) 174_556 169_556
O1 Na Si1 90.0 28 156_565
O1 Na Si1 30.014(2) 124_655 169_556
O1 Na Si1 30.014(3) 78 169_556
O1 Na Si1 149.986(3) 152_565 156_565
O1 Na Si1 149.986(3) 56 60
O1 Na Si1 30.014(2) 174_556 156_565
O1 Na Si1 30.014(3) 28 73
O1 Na Si1 90.000(1) 124_655 156_565
O1 Na Si1 149.986(3) 174_556 60
O1 Na Si1 30.014(2) 124_655 35
O1 Na Si1 30.014(2) 56 156_565
O1 Na Si1 90.0 174_556 131_655
O1 Na Si1 30.014(2) 78 60
O1 Na Si1 149.986(3) 78 73
O1 Na Si1 149.986(3) 124_655 73
O1 Na O1 120.000(1) 152_565 124_655
O1 Na O1 60.000(1) 78 124_655
O1 Na O1 120.000(1) 78 28
O1 Na O1 180.0 174_556 78
O1 Na O1 120.000(1) 56 28
O1 Na O1 60.000(1) 174_556 28
O1 Na O1 120.000(1) 152_565 174_556
O1 Na O1 60.000(1) 56 124_655
O1 Na O1 60.0 56 174_556
O1 Na O1 60.000(1) 152_565 28
O1 Na O1 60.0 152_565 78
O1 Na O1 120.000(1) 174_556 124_655
O1 Na O1 120.000(1) 56 78
O1 Na O1 180.0 124_655 28
O1 Na O1 180.0 152_565 56
O1 Na C2D 100(3) 78 171_556
O1 Na C2D 100(3) 124_655 171_556
O1 Na C2D 90.000(13) 56 171_556
O1 Na C2D 90.00(2) 124_655 101_656
O1 Na C2D 90.000(7) 124_655 5_565
O1 Na C2D 90.00(3) 28 5_565
O1 Na C2D 80(3) 174_556 171_556
O1 Na C2D 80(3) 152_565 5_565
O1 Na C2D 80(3) 78 5_565
O1 Na C2D 80(3) 28 171_556
O1 Na C2D 90.00(2) 152_565 171_556
O1 Na C2D 100(3) 56 5_565
O1 Na C2D 80(3) 174_556 101_656
O1 Na C2D 80(3) 56 101_656
O1 Na C2D 100(3) 174_556 5_565
O1 Na C2D 100(3) 78 101_656
O1 Na C2D 90.000(4) 28 101_656
O1 Na C2D 100(3) 152_565 101_656
C2D Na C2D 180.0 101_656 5_565
C2D Na C2D 160(7) 101_656 171_556
C2D Na C2D 20(7) 5_565 171_556
C2B C2B C2B 60.00(3) 98_566 100_656
C2B C2B C2B 59.998(16) 98_566 75
C2B C2B C2B 60.00(2) 75 100_656
C2D C2B C2B 83(10) 12 98_566
C2D C2B C2B 116(10) 101_656 75
C2D C2B C2B 116(10) 106_566 75
C2D C2B C2B 27(10) 11 98_566
C2D C2B C2B 83(10) 12 75
C2D C2B C2B 83(10) . 98_566
C2D C2B C2B 116(10) 106_566 100_656
C2D C2B C2B 83(10) 11 75
C2D C2B C2B 116(10) 75 100_656
C2D C2B C2B 65(10) 106_566 98_566
C2D C2B C2B 83(10) 11 100_656
C2D C2B C2B 27(10) 12 100_656
C2D C2B C2B 116(10) 75 98_566
C2D C2B C2B 116(10) 101_656 98_566
C2D C2B C2B 65(10) 75 75
C2D C2B C2B 65(10) 101_656 100_656
C2D C2B C2B 27(10) . 75
C2D C2B C2B 83(10) . 100_656
C2D C2B C2D 38(10) 106_566 11
C2D C2B C2D 117(10) 106_566 101_656
C2D C2B C2D 38(10) 75 .
C2D C2B C2D 101(10) 11 .
C2D C2B C2D 38(10) 101_656 12
C2D C2B C2D 121(10) 75 12
C2D C2B C2D 101(10) 12 11
C2D C2B C2D 121(10) 101_656 11
C2D C2B C2D 121(10) 106_566 .
C2D C2B C2D 117(10) 106_566 75
C2D C2B C2D 121(10) 106_566 12
C2D C2B C2D 121(10) 75 11
C2D C2B C2D 117(10) 101_656 75
C2D C2B C2D 101(10) 12 .
C2D C2B C2D 121(10) 101_656 .
C2D C2B C2E 168(10) 101_656 101_656
C2D C2B C2E 60.3(16) 75 106_566
C2D C2B C2E 60.3(16) 106_566 101_656
C2D C2B C2E 60.3(15) 101_656 75
C2D C2B C2E 168(10) 75 75
C2D C2B C2E 60.3(16) 101_656 106_566
C2D C2B C2E 60.3(15) 106_566 75
C2D C2B C2E 60.3(15) 75 101_656
C2D C2B C2E 168(10) 106_566 106_566
C2E C2B C2B 126(10) 106_566 98_566
C2E C2B C2B 126(10) 75 75
C2E C2B C2B 74(10) 106_566 100_656
C2E C2B C2B 126(10) 101_656 100_656
C2E C2B C2B 74(10) 75 100_656
C2E C2B C2B 74(10) 101_656 75
C2E C2B C2B 74(10) 106_566 75
C2E C2B C2B 74(10) 101_656 98_566
C2E C2B C2B 74(10) 75 98_566
C2E C2B C2D 154(10) 106_566 11
C2E C2B C2D 64(5) 106_566 .
C2E C2B C2D 154(10) 101_656 12
C2E C2B C2D 154(10) 75 .
C2E C2B C2D 64(5) 106_566 12
C2E C2B C2D 64(5) 75 12
C2E C2B C2D 64(5) 101_656 .
C2E C2B C2D 64(5) 101_656 11
C2E C2B C2D 64(5) 75 11
C2E C2B C2E 120.0(8) 106_566 101_656
C2E C2B C2E 120.0(8) 75 106_566
C2E C2B C2E 120.0(8) 75 101_656
C2B C2C C2B 55(10) 98_566 100_656
C2B C2C C2D 66(10) 98_566 104_665
C2B C2C C2D 66(10) 100_656 103_665
C2B C2C C2D 21(6) 98_566 103_665
C2B C2C C2D 21(6) 100_656 104_665
C2B C2C C2E 57(9) 98_566 104_665
C2B C2C C2E 60(8) 100_656 .
C2B C2C C2E 57(9) 100_656 103_665
C2B C2C C2E 42(6) 100_656 104_665
C2B C2C C2E 42(6) 98_566 103_665
C2B C2C C2E 60(8) 98_566 .
C2C C2C C2B 71(6) 75 98_566
C2C C2C C2B 71(6) 75 100_656
C2C C2C C2D 92(7) 75 104_665
C2C C2C C2D 92(7) 75 103_665
C2C C2C C2E 121(10) 75 11
C2C C2C C2E 125(8) 75 .
C2C C2C C2E 30(6) 75 103_665
C2C C2C C2E 30(6) 75 104_665
C2C C2C C2E 121(10) 75 12
C2D C2C C2B 57(10) 98_566 98_566
C2D C2C C2B 13(9) 100_656 98_566
C2D C2C C2B 13(9) 98_566 100_656
C2D C2C C2B 57(10) 100_656 100_656
C2D C2C C2C 58(10) 100_656 75
C2D C2C C2C 58(10) 98_566 75
C2D C2C C2D 55(10) 100_656 98_566
C2D C2C C2D 34(10) 98_566 104_665
C2D C2C C2D 72(10) 100_656 104_665
C2D C2C C2D 68(10) 104_665 103_665
C2D C2C C2D 34(10) 100_656 103_665
C2D C2C C2D 72(10) 98_566 103_665
C2D C2C C2E 63(10) 98_566 12
C2D C2C C2E 63(10) 100_656 11
C2D C2C C2E 48(10) 100_656 104_665
C2D C2C C2E 29(10) 98_566 104_665
C2D C2C C2E 48(10) 98_566 103_665
C2D C2C C2E 85(10) 100_656 12
C2D C2C C2E 73(10) 100_656 .
C2D C2C C2E 29(10) 100_656 103_665
C2D C2C C2E 73(10) 98_566 .
C2D C2C C2E 85(10) 98_566 11
C2E C2C C2B 50(10) 11 98_566
C2E C2C C2B 73(10) 12 98_566
C2E C2C C2B 73(10) 11 100_656
C2E C2C C2B 50(10) 12 100_656
C2E C2C C2D 63(7) 103_665 103_665
C2E C2C C2D 64(10) 12 103_665
C2E C2C C2D 64(10) 11 104_665
C2E C2C C2D 46(8) . 103_665
C2E C2C C2D 46(8) . 104_665
C2E C2C C2D 30(10) 12 104_665
C2E C2C C2D 63(7) 104_665 104_665
C2E C2C C2D 78(9) 104_665 103_665
C2E C2C C2D 30(10) 11 103_665
C2E C2C C2D 78(9) 103_665 104_665
C2E C2C C2E 45(10) 12 11
C2E C2C C2E 97(10) . 103_665
C2E C2C C2E 102(10) 11 104_665
C2E C2C C2E 92(10) 11 103_665
C2E C2C C2E 92(10) 12 104_665
C2E C2C C2E 23(7) 11 .
C2E C2C C2E 102(10) 12 103_665
C2E C2C C2E 23(7) 12 .
C2E C2C C2E 97(10) . 104_665
C2E C2C C2E 26(7) 104_665 103_665
C2B C2D C2B 87(10) 75 .
C2B C2D C2C 147(10) 75 98_566
C2B C2D C2C 147(10) 75 100_656
C2B C2D C2D 32(9) 75 65
C2B C2D C2D 115(10) 75 75
C2B C2D C2D 32(9) 75 42
C2B C2D C2E 75(10) 75 100_656
C2B C2D C2E 65(7) . 100_656
C2B C2D C2E 101(10) 75 101_656
C2B C2D C2E 54(7) . 106_566
C2B C2D C2E 86(10) 75 42
C2B C2D C2E 86(10) 75 65
C2B C2D C2E 54(7) . 101_656
C2B C2D C2E 101(10) 75 106_566
C2C C2D C2B 85(10) 100_656 .
C2C C2D C2B 85(10) 98_566 .
C2C C2D C2C 63(10) 100_656 98_566
C2C C2D C2D 118(10) 98_566 65
C2C C2D C2D 177(10) 100_656 65
C2C C2D C2D 177(10) 98_566 42
C2C C2D C2D 118(10) 100_656 42
C2C C2D C2E 128(10) 98_566 100_656
C2C C2D C2E 100(10) 100_656 106_566
C2C C2D C2E 50(10) 100_656 101_656
C2C C2D C2E 62(10) 100_656 65
C2C C2D C2E 125(10) 100_656 42
C2C C2D C2E 62(10) 98_566 42
C2C C2D C2E 125(10) 98_566 65
C2C C2D C2E 100(10) 98_566 101_656
C2C C2D C2E 50(10) 98_566 106_566
C2C C2D C2E 73(10) 100_656 100_656
C2D C2D C2B 27(10) 75 .
C2D C2D C2B 97(10) 42 .
C2D C2D C2B 97(10) 65 .
C2D C2D C2C 62(10) 75 98_566
C2D C2D C2C 62(10) 75 100_656
C2D C2D C2D 120.00(9) 75 42
C2D C2D C2D 60.00(4) 42 65
C2D C2D C2D 120.00(5) 75 65
C2D C2D C2E 83(10) 42 101_656
C2D C2D C2E 51(7) 75 101_656
C2D C2D C2E 51(7) 75 106_566
C2D C2D C2E 74(6) 75 100_656
C2D C2D C2E 54(8) 42 100_656
C2D C2D C2E 107(9) 65 100_656
C2D C2D C2E 130(10) 42 106_566
C2D C2D C2E 87(10) 75 42
C2D C2D C2E 83(10) 65 106_566
C2D C2D C2E 87(10) 75 65
C2D C2D C2E 130(10) 65 101_656
C2E C2D C2B 85(10) 42 .
C2E C2D C2B 85(10) 65 .
C2E C2D C2D 117(10) 42 42
C2E C2D C2D 57(10) 42 65
C2E C2D C2D 117(10) 65 65
C2E C2D C2D 57(10) 65 42
C2E C2D C2E 23(8) 65 100_656
C2E C2D C2E 145(10) 42 100_656
C2E C2D C2E 168(10) 42 65
C2E C2D C2E 118(10) 106_566 100_656
C2E C2D C2E 29(6) 101_656 100_656
C2E C2D C2E 36(10) 42 106_566
C2E C2D C2E 137(10) 42 101_656
C2E C2D C2E 102(10) 106_566 101_656
C2E C2D C2E 137(10) 65 106_566
C2E C2D C2E 36(10) 65 101_656
C2B C2E C2B 60(10) 75 100_656
C2B C2E C2B 53(10) 98_566 100_656
C2B C2E C2B 60(10) 75 98_566
C2B C2E C2C 57(7) 98_566 .
C2B C2E C2C 109(10) 75 .
C2B C2E C2C 57(7) 100_656 .
C2B C2E C2D 62(9) 75 103_665
C2B C2E C2D 62(9) 75 104_665
C2C C2E C2B 89(10) 12 75
C2C C2E C2B 69(10) 11 100_656
C2C C2E C2B 69(10) 12 98_566
C2C C2E C2B 122(10) 12 100_656
C2C C2E C2B 122(10) 11 98_566
C2C C2E C2B 89(10) 11 75
C2C C2E C2C 165(10) 12 11
C2C C2E C2C 97(7) 12 .
C2C C2E C2C 97(7) 11 .
C2C C2E C2D 143(10) 11 103_665
C2C C2E C2D 45(10) 11 104_665
C2C C2E C2D 143(10) 12 104_665
C2C C2E C2D 120(10) 11 42
C2C C2E C2D 45(10) 12 103_665
C2C C2E C2D 55(10) 12 42
C2C C2E C2D 120(10) 12 65
C2C C2E C2D 55(10) 11 65
C2D C2E C2B 55(10) 42 98_566
C2D C2E C2B 76(10) 103_665 100_656
C2D C2E C2B 55(10) 65 100_656
C2D C2E C2B 85(10) 65 98_566
C2D C2E C2B 34(10) 65 75
C2D C2E C2B 24(10) 104_665 100_656
C2D C2E C2B 34(10) 42 75
C2D C2E C2B 76(10) 104_665 98_566
C2D C2E C2B 24(10) 103_665 98_566
C2D C2E C2B 85(10) 42 100_656
C2D C2E C2C 74(10) 104_665 .
C2D C2E C2C 112(10) 42 .
C2D C2E C2C 74(10) 103_665 .
C2D C2E C2C 112(10) 65 .
C2D C2E C2D 66(10) 42 65
C2D C2E C2D 98(10) 103_665 104_665
C2D C2E C2D 94(10) 42 104_665
C2D C2E C2D 41(10) 42 103_665
C2D C2E C2D 94(10) 65 103_665
C2D C2E C2D 41(10) 65 104_665
C2E C2E C2B 46(8) 11 98_566
C2E C2E C2B 46(8) 12 100_656
C2E C2E C2B 106(10) 12 75
C2E C2E C2B 76(3) 11 100_656
C2E C2E C2B 106(10) 11 75
C2E C2E C2B 76(3) 12 98_566
C2E C2E C2C 67(7) 12 11
C2E C2E C2C 30.01(14) 11 .
C2E C2E C2C 67(7) 11 12
C2E C2E C2C 127(7) 11 11
C2E C2E C2C 30.01(14) 12 .
C2E C2E C2C 127(7) 12 12
C2E C2E C2D 93(10) 11 42
C2E C2E C2D 51(7) 12 104_665
C2E C2E C2D 126(10) 12 42
C2E C2E C2D 93(10) 12 65
C2E C2E C2D 97(10) 11 104_665
C2E C2E C2D 97(10) 12 103_665
C2E C2E C2D 126(10) 11 65
C2E C2E C2D 51(7) 11 103_665
C2E C2E C2E 60.00(4) 12 11

loop_
_geom_bond_atom_site_label_1
_geom_bond_atom_site_label_2
_geom_bond_distance
_geom_bond_site_symmetry_2
Si1 O1 1.579(3) 52_455
Si1 O1 1.579(3) 102_556
Si1 O2 1.544(16) 3
Si1 O3 1.573(6) 176
Si1 Na 3.144(5) 73_445
Si1 Na 5.605(5) 75
Si2 O2 1.565(16) 11
Si2 O2 1.565(16) .
Si2 O2 1.565(16) 12
Si2 O4 1.50(2) .
Si2 Na 5.577(4) 75
Si2 Na 5.577(4) 52_464
Si2 Na 5.577(4) 26_644
Si3 O4 1.57(2) 148
Si3 O4 1.57(2) 3
Si3 O4 1.57(2) .
Si3 O4 1.57(2) 122
O1 Si1 1.579(3) 42_554
O1 Si1 1.579(3) 2_554
O1 Na 2.59(2) 74_544
O2 Si1 1.544(16) 3
O2 Na 4.23(2) 75
O3 Si1 1.573(6) 11
O3 Si1 1.573(6) 130
O3 Na 4.204(15) 25_544
O3 Na 4.204(15) 26_644
Na Si1 3.144(5) 35
Na Si1 3.144(5) 60
Na Si1 3.144(5) 156_565
Na Si1 3.144(5) 131_655
Na Si1 3.144(5) 73
Na Si1 3.144(5) 169_556
Na O1 2.59(2) 124_655
Na O1 2.59(2) 78
Na O1 2.59(2) 174_556
Na O1 2.59(2) 28
Na O1 2.59(2) 56
Na O1 2.59(2) 152_565
Na C2D 3.27(16) 5_565
Na C2D 3.27(16) 101_656
Na C2D 3.27(16) 171_556
C2B C2B 1.4(4) 98_566
C2B C2B 1.4(4) 100_656
C2B C2B 1.4(4) 75
C2B C2D 0.7(2) 101_656
C2B C2D 0.7(2) 75
C2B C2D 1.29(14) 12
C2B C2D 0.7(2) 106_566
C2B C2D 1.29(14) .
C2B C2D 1.29(14) 11
C2B C2E 1.18(12) 101_656
C2B C2E 1.18(12) 75
C2B C2E 1.18(12) 106_566
C2C C2B 1.53(17) 98_566
C2C C2B 1.53(17) 100_656
C2C C2C 1.0(3) 75
C2C C2D 0.9(2) 100_656
C2C C2D 1.8(2) 104_665
C2C C2D 1.8(2) 103_665
C2C C2D 0.9(2) 98_566
C2C C2E 1.01(16) 11
C2C C2E 1.74(18) 104_665
C2C C2E 1.6(2) .
C2C C2E 1.01(16) 12
C2C C2E 1.74(18) 103_665
C2D C2B 0.7(2) 75
C2D C2C 0.9(2) 100_656
C2D C2C 0.9(2) 98_566
C2D C2D 0.9(3) 75
C2D C2D 1.1(4) 42
C2D C2D 1.1(4) 65
C2D C2E 1.31(12) 101_656
C2D C2E 1.31(12) 106_566
C2D C2E 1.61(12) 100_656
C2D C2E 1.02(10) 65
C2D C2E 1.02(10) 42
C2E C2B 1.18(12) 75
C2E C2B 1.58(14) 98_566
C2E C2B 1.58(14) 100_656
C2E C2C 1.01(16) 11
C2E C2C 1.01(16) 12
C2E C2D 1.31(12) 103_665
C2E C2D 1.02(10) 42
C2E C2D 1.02(10) 65
C2E C2D 1.31(12) 104_665
C2E C2E 0.78(18) 12
C2E C2E 0.78(18) 11
